data_9005912
loop_
_publ_author_name
'Ottonello, G.'
'Princivalle, F.'
'Della Giusta, A.'

_publ_section_title
;
 Temperature, composition, and fO2 effects on intersite
 distribution of Mg and Fe2+ in olivines
 Sample: 3153a
;
_journal_name_full 'Physics and Chemistry of Minerals'
_journal_page_first 301
_journal_page_last 312
_journal_volume 17
_journal_year 1990
_chemical_formula_sum 'Ca0.005 Fe0.399 Mg1.583 Mn0.012 O4 Si'
_chemical_name_mineral Olivine
_space_group_IT_number 62
_symmetry_space_group_name_Hall '-P 2c 2ab'
_symmetry_space_group_name_H-M 'P b n m'
_cell_angle_alpha 90
_cell_angle_beta 90
_cell_angle_gamma 90
_cell_length_a 4.7696
_cell_length_b 10.2550
_cell_length_c 6.0053
_cell_formula_units_Z 4
_cell_volume 293.733
_database_code_amcsd 0007494
_exptl_crystal_density_diffrn 3.476
_cod_original_formula_sum 'Mg1.583 Fe.399 Mn.012 Ca.005 Si O4'
_cod_database_code 9005912

loop_
_space_group_symop_operation_xyz
x,y,z
x,y,1/2-z
-x,-y,1/2+z
1/2+x,1/2-y,1/2+z
1/2-x,1/2+y,1/2-z
1/2-x,1/2+y,z
1/2+x,1/2-y,-z
-x,-y,-z

loop_
_atom_site_label
_atom_site_fract_x
_atom_site_fract_y
_atom_site_fract_z
_atom_site_occupancy
_atom_site_U_iso_or_equiv
MgM1 0.00000 0.00000 0.00000 0.78300 0.00785
FeM1 0.00000 0.00000 0.00000 0.21700 0.00785
MgM2 0.98900 0.27800 0.25000 0.80000 0.00785
FeM2 0.98900 0.27800 0.25000 0.18200 0.00785
MnM2 0.98900 0.27800 0.25000 0.01200 0.00785
CaM2 0.98900 0.27800 0.25000 0.00500 0.00785
SiT 0.42720 0.09480 0.25000 1.00000 0.00659
O1 0.76590 0.09180 0.25000 1.00000 0.00760
O2 0.21910 0.44860 0.25000 1.00000 0.00798
O3 0.27930 0.16340 0.03360 1.00000 0.00849

loop_
_cod_related_entry_id
_cod_related_entry_database
_cod_related_entry_code
1 AMCSD 0007494
